data_4130545
loop_
_publ_author_name
'Pinalli, Roberta'
'Brancatelli, Giovanna'
'Pedrini, Alessandro'
'Menozzi, Daniela'
'Hern\'andez, Daniel'
'Ballester, Pablo'
'Geremia, Silvano'
'Dalcanale, Enrico'

_publ_section_title
;
 The Origin of Selectivity in the Complexation of N-Methyl Amino Acids by
 Tetraphosphonate Cavitands.
;
_journal_issue 27
_journal_name_full 'Journal of the American Chemical Society'
_journal_page_first 8569
_journal_page_last 8580
_journal_paper_doi 10.1021/jacs.6b04372
_journal_volume 138
_journal_year 2016
_chemical_absolute_configuration rmad
_chemical_formula_moiety '2(C36 H36 O12 P4), 2(C6 H14 N O2 Cl), 7.25(C2 H3 F3 O), 2 H2O'
_chemical_formula_sum 'C98.9 H122.35 Cl2 F22.35 N2 O37.45 P8'
_chemical_formula_weight 2681.64
_space_group_IT_number 1
_space_group_name_Hall 'P 1'
_space_group_name_H-M_alt 'P 1'
_symmetry_cell_setting triclinic
_symmetry_Int_Tables_number 1
_symmetry_space_group_name_Hall 'P 1'
_symmetry_space_group_name_H-M 'P 1'
_atom_sites_solution_hydrogens geom
_audit_creation_date 2015-07-27T10:58:48-00:00
_audit_creation_method 'WinGX routine CIF_UPDATE'
_cell_angle_alpha 93.69(2)
_cell_angle_beta 107.73(3)
_cell_angle_gamma 105.58(2)
_cell_formula_units_Z 1
_cell_length_a 12.59(1)
_cell_length_b 15.96(1)
_cell_length_c 16.97(1)
_cell_measurement_temperature 100(2)
_cell_measurement_theta_max 28.52
_cell_measurement_theta_min 1.755
_cell_measurement_wavelength 0.7
_cell_volume 3089(4)
_computing_data_collection 'Elettra XRD1 Data Collection SW'
_computing_molecular_graphics Pymol
_computing_publication_material 'SHELXL-2013 (Sheldrick, 2013)'
_computing_structure_refinement 'SHELXL-2013 (Sheldrick, 2013)'
_computing_structure_solution 'SIR2011, updated version of SIR2008 (Burla et al., 2007)'
_diffrn_ambient_temperature 100(2)
_diffrn_measured_fraction_theta_full 0.922
_diffrn_measured_fraction_theta_max 0.907
_diffrn_measurement_device_type 'Dectris Pilatus 2M'
_diffrn_measurement_method 'CCD rotation images, thick slices'
_diffrn_radiation_monochromator Si111
_diffrn_radiation_source 'Elettra Synchrotron, Trieste (Italy)'
_diffrn_radiation_wavelength 0.7
_diffrn_reflns_av_unetI/netI 0.0683
_diffrn_reflns_Laue_measured_fraction_full 0.922
_diffrn_reflns_Laue_measured_fraction_max 0.907
_diffrn_reflns_number 14881
_diffrn_reflns_point_group_measured_fraction_full 0.461
_diffrn_reflns_point_group_measured_fraction_max 0.453
_diffrn_reflns_theta_full 24.835
_diffrn_reflns_theta_max 28.52
_diffrn_reflns_theta_min 1.755
_exptl_absorpt_coefficient_mu 0.253
_exptl_absorpt_correction_type none
_exptl_crystal_colour colorless
_exptl_crystal_density_diffrn 1.442
_exptl_crystal_description rod-like
_exptl_crystal_F_000 1384
_exptl_crystal_size_max 0.22
_exptl_crystal_size_mid 0.2
_exptl_crystal_size_min 0.11
_refine_diff_density_max 0.791
_refine_diff_density_min -0.652
_refine_diff_density_rms 0.153
_refine_ls_abs_structure_details
;
No quotients, so Flack parameter determined by classical intensity fit
;
_refine_ls_abs_structure_Flack 0.10(6)
_refine_ls_extinction_coef 0.0306(17)
_refine_ls_extinction_expression Fc^*^=kFc[1+0.001xFc^2^\l^3^/sin(2\q)]^-1/4^
_refine_ls_extinction_method 'SHELXL-2014/7 (Sheldrick 2014'
_refine_ls_goodness_of_fit_ref 1.043
_refine_ls_hydrogen_treatment constr
_refine_ls_matrix_type full
_refine_ls_number_parameters 1572
_refine_ls_number_reflns 14881
_refine_ls_number_restraints 9
_refine_ls_restrained_S_all 1.043
_refine_ls_R_factor_all 0.0582
_refine_ls_R_factor_gt 0.0578
_refine_ls_shift/su_max 0.026
_refine_ls_shift/su_mean 0.002
_refine_ls_structure_factor_coef Fsqd
_refine_ls_weighting_details 'w=1/[\s^2^(Fo^2^)+(0.1219P)^2^+1.9213P] where P=(Fo^2^+2Fc^2^)/3'
_refine_ls_weighting_scheme calc
_refine_ls_wR_factor_gt 0.1708
_refine_ls_wR_factor_ref 0.1713
_reflns_Friedel_coverage 0
_reflns_Friedel_fraction_full 0
_reflns_Friedel_fraction_max 0
_reflns_number_gt 14653
_reflns_number_total 14881
_reflns_threshold_expression 'I > 2\s(I)'
_cod_data_source_file ja6b04372_si_008.cif
_cod_data_source_block 2
_cod_original_formula_sum 'C98.90 H122.35 Cl2 F22.35 N2 O37.45 P8'
_cod_database_code 4130545
_shelx_estimated_absorpt_t_min 0.946
_shelx_estimated_absorpt_t_max 0.973

loop_
_symmetry_equiv_pos_as_xyz
'x, y, z'

loop_
_atom_site_label
_atom_site_type_symbol
_atom_site_fract_x
_atom_site_fract_y
_atom_site_fract_z
_atom_site_U_iso_or_equiv
_atom_site_adp_type
_atom_site_occupancy
_atom_site_site_symmetry_order
_atom_site_calc_flag
_atom_site_refinement_flags_posn
_atom_site_refinement_flags_adp
_atom_site_refinement_flags_occupancy
O1L1 O 0.9954(4) 0.8288(2) 0.3247(2) 0.0330(7) Uani 1 1 d . . .
O2L1 O 0.8955(4) 0.7280(2) 0.2078(2) 0.0344(8) Uani 1 1 d . . .
H2L4 H 0.9199 0.6932 0.2385 0.052 Uiso 1 1 calc R U .
N1L1 N 0.9068(3) 0.9539(2) 0.2559(2) 0.0196(6) Uani 1 1 d . . .
H1L7 H 0.8803 0.9932 0.225 0.029 Uiso 1 1 calc R U .
H1L8 H 0.8682 0.9415 0.2932 0.029 Uiso 1 1 calc R U .
H1L9 H 0.9849 0.9774 0.2841 0.029 Uiso 1 1 calc R U .
C2L1 C 0.8858(4) 0.8724(3) 0.2001(3) 0.0226(7) Uani 1 1 d . . .
H2L9 H 0.7999 0.8464 0.1697 0.027 Uiso 1 1 calc R U .
C1L1 C 0.9303(4) 0.8072(3) 0.2522(3) 0.0246(8) Uani 1 1 d . . .
C3L1 C 0.9492(4) 0.8964(3) 0.1356(3) 0.0243(8) Uani 1 1 d . . .
H3L1 H 0.9469 0.9557 0.1227 0.029 Uiso 1 1 calc R U .
H3L2 H 1.0324 0.8995 0.1613 0.029 Uiso 1 1 calc R U .
C4L1 C 0.8961(5) 0.8306(3) 0.0527(3) 0.0317(10) Uani 1 1 d . . .
H4L3 H 0.8912 0.77 0.0663 0.038 Uiso 1 1 calc R U .
C6L1 C 0.7760(6) 0.8318(4) 0.0028(4) 0.0427(12) Uani 1 1 d . . .
H6L1 H 0.7244 0.8176 0.0363 0.064 Uiso 1 1 calc R U .
H6L2 H 0.7797 0.8904 -0.0124 0.064 Uiso 1 1 calc R U .
H6L3 H 0.7452 0.788 -0.0483 0.064 Uiso 1 1 calc R U .
C5L1 C 0.9771(6) 0.8526(5) 0.0009(4) 0.0480(15) Uani 1 1 d . . .
H5L1 H 1.0556 0.8518 0.0339 0.072 Uiso 1 1 calc R U .
H5L3 H 0.9467 0.8089 -0.0501 0.072 Uiso 1 1 calc R U .
H5L4 H 0.9812 0.9113 -0.0143 0.072 Uiso 1 1 calc R U .
P2 P 0.43855(8) 0.99417(6) 0.06485(6) 0.01463(18) Uani 1 1 d . . .
P1 P 0.90200(8) 1.12327(5) -0.03475(5) 0.01068(17) Uani 1 1 d . . .
P5 P 0.45838(8) 0.55641(6) 0.57788(5) 0.01126(17) Uani 1 1 d . . .
P6 P -0.00284(8) 0.41869(6) 0.68102(6) 0.01414(18) Uani 1 1 d . . .
P3 P 0.76542(8) 0.97823(6) 0.44773(6) 0.01283(18) Uani 1 1 d . . .
P7 P 0.32270(8) 0.42094(6) 1.06763(6) 0.01181(18) Uani 1 1 d . . .
P4 P 1.24056(8) 1.12038(6) 0.34746(6) 0.01335(18) Uani 1 1 d . . .
P8 P 0.79160(8) 0.55373(6) 0.96417(6) 0.01383(18) Uani 1 1 d . . .
O5A O 0.5670(2) 0.51919(17) 0.60000(17) 0.0138(5) Uani 1 1 d . . .
O1A O 1.0200(2) 1.19883(17) 0.01629(16) 0.0120(5) Uani 1 1 d . . .
O3A O 0.6596(2) 1.01886(18) 0.42512(17) 0.0145(5) Uani 1 1 d . . .
O6A O 0.0020(2) 0.37327(19) 0.59633(16) 0.0139(5) Uani 1 1 d . . .
O2B O 0.4202(2) 1.02995(18) 0.14800(18) 0.0156(5) Uani 1 1 d . . .
O1B O 0.8029(2) 1.17106(17) -0.06188(15) 0.0121(5) Uani 1 1 d . . .
O3B O 0.8787(2) 1.05532(17) 0.50232(16) 0.0133(5) Uani 1 1 d . . .
C4E C 1.0407(3) 1.3104(2) 0.2187(2) 0.0114(6) Uani 1 1 d . . .
H4E H 1.0077 1.3498 0.2402 0.014 Uiso 1 1 calc R U .
O4A O 1.2256(2) 1.16069(19) 0.43045(16) 0.0148(5) Uani 1 1 d . . .
O7B O 0.4247(2) 0.37679(18) 1.09214(16) 0.0133(5) Uani 1 1 d . . .
O6B O -0.0341(2) 0.3408(2) 0.73245(17) 0.0163(5) Uani 1 1 d . . .
O5B O 0.3471(2) 0.47805(17) 0.52118(16) 0.0121(5) Uani 1 1 d . . .
O2C O 0.5347(3) 0.95383(19) 0.0826(2) 0.0192(5) Uani 1 1 d . . .
C1E C 0.7261(3) 1.2604(2) 0.1107(2) 0.0114(6) Uani 1 1 d . . .
H1E H 0.7582 1.3081 0.1559 0.014 Uiso 1 1 calc R U .
O2A O 0.4590(2) 1.07440(18) 0.01503(18) 0.0151(5) Uani 1 1 d . . .
O8A O 0.7689(2) 0.47350(19) 1.01392(17) 0.0151(5) Uani 1 1 d . . .
O5C O 0.4411(3) 0.59453(18) 0.65329(18) 0.0168(5) Uani 1 1 d . . .
O4B O 1.2632(2) 1.19822(18) 0.29513(16) 0.0132(5) Uani 1 1 d . . .
O8B O 0.8056(2) 0.51547(18) 0.87971(17) 0.0145(5) Uani 1 1 d . . .
C1Z C 0.9100(3) 1.3143(2) 0.0744(2) 0.0116(6) Uani 1 1 d . . .
H1Z1 H 0.9244 1.3201 0.0205 0.014 Uiso 1 1 calc R U .
H1Z2 H 0.9136 1.373 0.0998 0.014 Uiso 1 1 calc R U .
O1C O 0.8730(2) 1.05177(17) 0.01312(18) 0.0159(5) Uani 1 1 d . . .
O3C O 0.7797(3) 0.93504(18) 0.37396(18) 0.0178(5) Uani 1 1 d . . .
C5F C 0.1442(3) 0.2940(2) 0.6242(2) 0.0108(6) Uani 1 1 d . . .
C3G C 1.0925(4) 1.0285(3) 0.4949(3) 0.0192(7) Uani 1 1 d . . .
H3G1 H 1.0342 0.9901 0.5146 0.029 Uiso 1 1 calc R U .
H3G2 H 1.1043 0.9945 0.4498 0.029 Uiso 1 1 calc R U .
H3G3 H 1.1667 1.0521 0.5414 0.029 Uiso 1 1 calc R U .
O4C O 1.1415(3) 1.04381(19) 0.29950(18) 0.0177(5) Uani 1 1 d . . .
C3E C 0.9806(3) 1.2500(2) 0.4099(2) 0.0098(6) Uani 1 1 d . . .
H3E H 0.9571 1.2995 0.3922 0.012 Uiso 1 1 calc R U .
C5C C 0.2800(3) 0.4175(2) 0.5578(2) 0.0110(6) Uani 1 1 d . . .
C8F C 0.5321(3) 0.3850(2) 0.6593(2) 0.0109(6) Uani 1 1 d . . .
F2S5 F -0.4554(4) 0.3659(3) 0.3001(2) 0.0449(9) Uani 1 1 d . . .
O7A O 0.2073(2) 0.34526(18) 1.01362(16) 0.0130(5) Uani 1 1 d . . .
C2F C 0.6969(3) 1.1542(2) 0.3690(2) 0.0105(6) Uani 1 1 d . . .
C8E C 0.5635(3) 0.3415(2) 0.7272(2) 0.0117(6) Uani 1 1 d . . .
H8E H 0.523 0.2808 0.7222 0.014 Uiso 1 1 calc R U .
C3A C 1.1167(3) 1.1678(2) 0.4306(2) 0.0114(6) Uani 1 1 d . . .
C4A C 1.0530(3) 1.2244(2) 0.1032(2) 0.0112(6) Uani 1 1 d . . .
C8D C 0.6518(3) 0.3836(2) 0.8015(2) 0.0115(6) Uani 1 1 d . . .
C2D C 0.5765(3) 1.1604(2) 0.2283(2) 0.0117(6) Uani 1 1 d . . .
C6Z C 0.0702(3) 0.2283(2) 0.6622(2) 0.0127(6) Uani 1 1 d . . .
H6Z1 H -0.0135 0.2226 0.6346 0.015 Uiso 1 1 calc R U .
H6Z2 H 0.081 0.1698 0.6523 0.015 Uiso 1 1 calc R U .
C4B C 1.1382(3) 1.1933(2) 0.1559(2) 0.0102(6) Uani 1 1 d . . .
C5Z C 0.4332(3) 0.3375(2) 0.5807(2) 0.0115(6) Uani 1 1 d . . .
H5Z1 H 0.428 0.2743 0.5733 0.014 Uiso 1 1 calc R U .
H5Z2 H 0.4485 0.3621 0.5318 0.014 Uiso 1 1 calc R U .
C4Z C 1.1588(3) 1.3087(2) 0.3677(2) 0.0120(6) Uani 1 1 d . . .
H4Z1 H 1.1468 1.3666 0.3787 0.014 Uiso 1 1 calc R U .
H4Z2 H 1.2426 1.315 0.3953 0.014 Uiso 1 1 calc R U .
O8C O 0.7022(3) 0.59955(19) 0.9500(2) 0.0187(5) Uani 1 1 d . . .
C5D C 0.3184(3) 0.3467(2) 0.5849(2) 0.0107(6) Uani 1 1 d . . .
C7F C 0.6120(3) 0.3461(2) 0.9325(2) 0.0129(6) Uani 1 1 d . . .
C2B C 0.5425(3) 1.0205(2) 0.2844(2) 0.0135(6) Uani 1 1 d . . .
C6B C 0.0905(3) 0.3486(2) 0.8732(2) 0.0116(6) Uani 1 1 d . . .
C2E C 0.6657(3) 1.2003(2) 0.3025(2) 0.0114(6) Uani 1 1 d . . .
H2E H 0.7073 1.2609 0.3087 0.014 Uiso 1 1 calc R U .
C5E C 0.2488(3) 0.2857(2) 0.6184(2) 0.0121(6) Uani 1 1 d . . .
H5E H 0.2737 0.2373 0.6378 0.015 Uiso 1 1 calc R U .
C3Z C 0.7974(3) 1.1994(2) 0.4479(2) 0.0123(6) Uani 1 1 d . . .
H3Z1 H 0.7821 1.174 0.4965 0.015 Uiso 1 1 calc R U .
H3Z2 H 0.8048 1.2629 0.4568 0.015 Uiso 1 1 calc R U .
C1D C 0.7899(3) 1.2506(2) 0.0584(2) 0.0111(6) Uani 1 1 d . . .
C8C C 0.7103(3) 0.4729(2) 0.8078(2) 0.0133(6) Uani 1 1 d . . .
C4D C 1.1254(3) 1.2811(2) 0.2743(2) 0.0109(6) Uani 1 1 d . . .
C8Z C 0.6807(3) 0.3345(2) 0.8750(2) 0.0130(6) Uani 1 1 d . . .
H8Z1 H 0.7656 0.3571 0.9069 0.016 Uiso 1 1 calc R U .
H8Z2 H 0.6614 0.271 0.854 0.016 Uiso 1 1 calc R U .
C6G C 0.0378(4) 0.4127(3) 0.9032(2) 0.0174(7) Uani 1 1 d . . .
H6G1 H -0.0199 0.4246 0.8552 0.026 Uiso 1 1 calc R U .
H6G2 H -0.0007 0.3876 0.9423 0.026 Uiso 1 1 calc R U .
H6G3 H 0.0995 0.4678 0.9317 0.026 Uiso 1 1 calc R U .
C3B C 1.0497(3) 1.1038(2) 0.4623(2) 0.0126(6) Uani 1 1 d . . .
C4C C 1.1721(3) 1.2238(2) 0.2414(2) 0.0115(6) Uani 1 1 d . . .
C8A C 0.5935(3) 0.4744(2) 0.6694(2) 0.0117(6) Uani 1 1 d . . .
C3C C 0.9458(3) 1.1161(2) 0.4661(2) 0.0107(6) Uani 1 1 d . . .
O7C O 0.3485(3) 0.49829(18) 1.02609(19) 0.0182(5) Uani 1 1 d . . .
C7C C 0.4868(3) 0.3680(2) 1.0367(2) 0.0118(6) Uani 1 1 d . . .
C6F C 0.2249(3) 0.2598(2) 0.8982(2) 0.0112(6) Uani 1 1 d . . .
C5B C 0.1753(3) 0.4294(2) 0.5607(2) 0.0120(6) Uani 1 1 d . . .
C6E C 0.1887(3) 0.2308(2) 0.8127(2) 0.0117(6) Uani 1 1 d . . .
H6E H 0.2228 0.1914 0.7926 0.014 Uiso 1 1 calc R U .
C5A C 0.1105(3) 0.3655(2) 0.5951(2) 0.0114(6) Uani 1 1 d . . .
C1B C 0.6314(3) 1.1189(2) -0.0236(2) 0.0124(6) Uani 1 1 d . . .
F1S1 F -0.3044(3) 0.1826(3) 0.73170(19) 0.0391(7) Uani 1 1 d . . .
C7D C 0.4385(3) 0.2956(2) 0.9722(2) 0.0113(6) Uani 1 1 d . . .
C8B C 0.6829(3) 0.5207(2) 0.7418(2) 0.0120(6) Uani 1 1 d . . .
C4G C 1.1891(3) 1.1291(3) 0.1234(2) 0.0167(7) Uani 1 1 d . . .
H4G1 H 1.1548 1.1155 0.0622 0.025 Uiso 1 1 calc R U .
H4G2 H 1.2741 1.1551 0.1396 0.025 Uiso 1 1 calc R U .
H4G3 H 1.1716 1.0748 0.1473 0.025 Uiso 1 1 calc R U .
C2G C 0.4731(4) 0.9256(3) 0.2735(3) 0.0212(7) Uani 1 1 d . . .
H2G1 H 0.4134 0.9083 0.2177 0.032 Uiso 1 1 calc R U .
H2G2 H 0.5255 0.889 0.2795 0.032 Uiso 1 1 calc R U .
H2G3 H 0.4352 0.9175 0.3162 0.032 Uiso 1 1 calc R U .
C1A C 0.5722(3) 1.1322(2) 0.0311(2) 0.0133(6) Uani 1 1 d . . .
C3ME C 0.7348(4) 0.9122(3) 0.5227(3) 0.0224(8) Uani 1 1 d . . .
H3M1 H 0.7273 0.9485 0.5684 0.034 Uiso 1 1 calc R U .
H3M2 H 0.6614 0.8646 0.496 0.034 Uiso 1 1 calc R U .
H3M3 H 0.7986 0.887 0.5452 0.034 Uiso 1 1 calc R U .
C7B C 0.5966(3) 0.4299(2) 1.0527(2) 0.0126(6) Uani 1 1 d . . .
C7G C 0.6470(3) 0.5048(3) 1.1248(2) 0.0173(7) Uani 1 1 d . . .
H7G1 H 0.5915 0.5022 1.1551 0.026 Uiso 1 1 calc R U .
H7G2 H 0.7207 0.5002 1.1628 0.026 Uiso 1 1 calc R U .
H7G3 H 0.6618 0.5609 1.1034 0.026 Uiso 1 1 calc R U .
C2Z C 0.5493(3) 1.2119(2) 0.1567(2) 0.0132(6) Uani 1 1 d . . .
H2Z1 H 0.4643 1.1911 0.1252 0.016 Uiso 1 1 calc R U .
H2Z2 H 0.5706 1.2751 0.1795 0.016 Uiso 1 1 calc R U .
C1ME C 0.9245(4) 1.0979(3) -0.1303(2) 0.0195(7) Uani 1 1 d . . .
H1M1 H 0.9429 1.1518 -0.1546 0.029 Uiso 1 1 calc R U .
H1M2 H 0.9896 1.0729 -0.1198 0.029 Uiso 1 1 calc R U .
H1M3 H 0.8533 1.0551 -0.1693 0.029 Uiso 1 1 calc R U .
C6C C 0.0568(3) 0.3158(2) 0.7878(2) 0.0111(6) Uani 1 1 d . . .
C1F C 0.6158(3) 1.2012(2) 0.0980(2) 0.0111(6) Uani 1 1 d . . .
F2S4 F -0.4545(5) 0.6124(2) 0.3089(3) 0.0628(13) Uani 1 1 d . . .
C2C C 0.5168(3) 1.0713(2) 0.2210(2) 0.0120(6) Uani 1 1 d . . .
O6C O 0.1061(3) 0.4885(2) 0.72870(19) 0.0200(5) Uani 1 1 d . . .
F1S5 F -0.5377(3) 0.4244(3) 0.3735(2) 0.0431(8) Uani 1 1 d . . .
C6A C 0.1754(3) 0.3186(2) 0.9265(2) 0.0116(6) Uani 1 1 d . . .
C3D C 0.9102(3) 1.1882(2) 0.4416(2) 0.0107(6) Uani 1 1 d . . .
F1S4 F -0.4710(4) 0.7379(3) 0.3466(3) 0.0508(10) Uani 1 1 d . . .
C2A C 0.6343(3) 1.0650(2) 0.3573(2) 0.0123(6) Uani 1 1 d . . .
C4F C 1.0038(3) 1.2830(2) 0.1323(2) 0.0115(6) Uani 1 1 d . . .
C6D C 0.1043(3) 0.2578(2) 0.7557(2) 0.0115(6) Uani 1 1 d . . .
C7Z C 0.3201(3) 0.2307(2) 0.9580(2) 0.0132(6) Uani 1 1 d . . .
H7Z1 H 0.306 0.2265 1.0121 0.016 Uiso 1 1 calc R U .
H7Z2 H 0.3181 0.1717 0.9344 0.016 Uiso 1 1 calc R U .
O1S5 O -0.2393(4) 0.4252(4) 0.4440(3) 0.0473(11) Uani 1 1 d . . .
H1S5 H -0.2347 0.4051 0.3986 0.071 Uiso 1 1 calc R U .
C1G C 0.5819(4) 1.0441(3) -0.0952(2) 0.0187(7) Uani 1 1 d . . .
H1G1 H 0.6375 1.0471 -0.1255 0.028 Uiso 1 1 calc R U .
H1G2 H 0.5678 0.9881 -0.0737 0.028 Uiso 1 1 calc R U .
H1G3 H 0.508 1.0482 -0.1334 0.028 Uiso 1 1 calc R U .
F3S5 F -0.4661(5) 0.3211(3) 0.4146(3) 0.0570(11) Uani 1 1 d . . .
O1S1 O -0.5169(3) 0.1239(3) 0.5867(2) 0.0304(7) Uani 1 1 d . . .
H1S1 H -0.5235 0.1425 0.632 0.046 Uiso 1 1 calc R U .
C8G C 0.7503(4) 0.6165(2) 0.7507(3) 0.0182(7) Uani 1 1 d . . .
H8G1 H 0.8091 0.6358 0.8068 0.027 Uiso 1 1 calc R U .
H8G2 H 0.7892 0.624 0.7085 0.027 Uiso 1 1 calc R U .
H8G3 H 0.6963 0.652 0.7426 0.027 Uiso 1 1 calc R U .
C7A C 0.6552(3) 0.4162(2) 0.9983(2) 0.0120(6) Uani 1 1 d . . .
F2S1 F -0.2901(3) 0.2294(2) 0.6188(2) 0.0429(8) Uani 1 1 d . . .
C1S5 C -0.4471(5) 0.3927(4) 0.3789(3) 0.0297(10) Uani 1 1 d . . .
C6ME C -0.1345(4) 0.4471(3) 0.6478(3) 0.0246(8) Uani 1 1 d . . .
H6M1 H -0.1995 0.3946 0.617 0.037 Uiso 1 1 calc R U .
H6M2 H -0.1494 0.4706 0.6968 0.037 Uiso 1 1 calc R U .
H6M3 H -0.1274 0.4918 0.6111 0.037 Uiso 1 1 calc R U .
C1C C 0.7412(3) 1.1806(2) -0.0073(2) 0.0110(6) Uani 1 1 d . . .
C7ME C 0.2979(4) 0.4368(3) 1.1639(2) 0.0181(7) Uani 1 1 d . . .
H7M1 H 0.3648 0.483 1.2033 0.027 Uiso 1 1 calc R U .
H7M2 H 0.2884 0.3817 1.1872 0.027 Uiso 1 1 calc R U .
H7M3 H 0.2268 0.4544 1.1545 0.027 Uiso 1 1 calc R U .
C1S4 C -0.4630(6) 0.6892(4) 0.2833(4) 0.0399(12) Uani 1 1 d . . .
C3F C 1.0851(3) 1.2408(2) 0.4037(2) 0.0096(6) Uani 1 1 d . U .
C2S1 C -0.4230(5) 0.0893(3) 0.6039(3) 0.0285(9) Uani 1 1 d . . .
H2S1 H -0.4169 0.0661 0.5505 0.034 Uiso 1 1 calc R U .
H2S2 H -0.438 0.0396 0.6351 0.034 Uiso 1 1 calc R U .
C5G C 0.1332(4) 0.5043(3) 0.5293(2) 0.0171(7) Uani 1 1 d . . .
H5G1 H 0.0582 0.4998 0.5374 0.026 Uiso 1 1 calc R U .
H5G2 H 0.1909 0.5603 0.5604 0.026 Uiso 1 1 calc R U .
H5G3 H 0.1231 0.5018 0.4695 0.026 Uiso 1 1 calc R U .
C2ME C 0.2973(4) 0.9275(3) 0.0042(3) 0.0256(8) Uani 1 1 d . . .
H2M1 H 0.2426 0.9623 -0.0027 0.038 Uiso 1 1 calc R U .
H2M2 H 0.2975 0.9054 -0.051 0.038 Uiso 1 1 calc R U .
H2M3 H 0.2729 0.8778 0.0323 0.038 Uiso 1 1 calc R U .
C4ME C 1.3797(4) 1.1053(3) 0.3856(3) 0.0232(8) Uani 1 1 d . . .
H4M1 H 1.4376 1.1613 0.4163 0.035 Uiso 1 1 calc R U .
H4M2 H 1.378 1.0613 0.4232 0.035 Uiso 1 1 calc R U .
H4M3 H 1.401 1.085 0.3384 0.035 Uiso 1 1 calc R U .
C8ME C 0.9379(4) 0.6130(3) 1.0234(3) 0.0222(8) Uani 1 1 d . . .
H8M1 H 0.9869 0.574 1.0275 0.033 Uiso 1 1 calc R U .
H8M2 H 0.9658 0.6624 0.9959 0.033 Uiso 1 1 calc R U .
H8M3 H 0.9422 0.6356 1.0798 0.033 Uiso 1 1 calc R U .
C1S1 C -0.3100(4) 0.1565(3) 0.6541(3) 0.0254(9) Uani 1 1 d . . .
C2S3 C 0.0924(6) 0.6154(5) 0.3221(5) 0.0528(16) Uani 1 1 d . . .
H2S3 H 0.0938 0.568 0.3569 0.063 Uiso 1 1 calc R U .
H2S4 H 0.1285 0.6728 0.3598 0.063 Uiso 1 1 calc R U .
C5ME C 0.4867(4) 0.6263(3) 0.5050(3) 0.0207(8) Uani 1 1 d . . .
H5M1 H 0.4962 0.5926 0.4586 0.031 Uiso 1 1 calc R U .
H5M2 H 0.4211 0.6499 0.4833 0.031 Uiso 1 1 calc R U .
H5M3 H 0.5586 0.675 0.5329 0.031 Uiso 1 1 calc R U .
F3S4 F -0.5659(5) 0.6696(4) 0.2195(4) 0.0732(14) Uani 1 1 d . . .
O1S2 O -0.4399(3) 0.73058(19) 0.7832(2) 0.0242(6) Uani 1 1 d . . .
H1S2 H -0.4464 0.6971 0.7407 0.036 Uiso 1 1 calc R U .
C2S5 C -0.3332(5) 0.4603(4) 0.4274(4) 0.0366(11) Uani 1 1 d . . .
H2S5 H -0.3191 0.5093 0.3952 0.044 Uiso 1 1 calc R U .
H2S6 H -0.3377 0.4845 0.4811 0.044 Uiso 1 1 calc R U .
O10B O -0.2593(4) 0.7603(3) 0.3162(3) 0.0486(10) Uani 1 1 d . . .
H10B H -0.2614 0.7953 0.3545 0.073 Uiso 1 1 calc R U .
C1S6 C 0.3449(6) 0.8468(5) 0.5135(6) 0.057(2) Uani 1 1 d . . .
O1F6 O 0.3734(5) 0.9148(3) 0.6512(3) 0.0585(13) Uani 1 1 d . . .
H1F6 H 0.349 0.945 0.68 0.088 Uiso 1 1 calc R U .
C7E C 0.5033(3) 0.2864(2) 0.9205(2) 0.0126(6) Uani 1 1 d . . .
H7E H 0.4724 0.2381 0.8759 0.015 Uiso 1 1 calc R U .
F2S6 F 0.4544(5) 0.8785(6) 0.5246(6) 0.126(4) Uani 1 1 d . . .
C1S3 C 0.1593(7) 0.6088(6) 0.2652(6) 0.0596(19) Uani 1 1 d . . .
F3S6 F 0.3380(8) 0.7669(4) 0.5375(5) 0.116(3) Uani 1 1 d . . .
Cl1 Cl -0.13506(10) 0.43215(7) 0.30478(7) 0.0256(2) Uani 1 1 d . . .
Cl2 Cl 0.36386(10) 0.10150(7) 0.71917(8) 0.0301(2) Uani 1 1 d . . .
F3S2 F -0.3373(4) 0.8035(2) 0.6663(2) 0.0431(8) Uani 1 1 d . . .
F2S2 F -0.3240(4) 0.9342(2) 0.7194(3) 0.0497(9) Uani 1 1 d . . .
F1S2 F -0.2302(3) 0.8564(3) 0.7943(3) 0.0480(9) Uani 1 1 d . . .
F1S6 F 0.2812(7) 0.8284(5) 0.4348(5) 0.099(2) Uani 1 1 d . . .
O1S3 O -0.0231(4) 0.6075(2) 0.2745(3) 0.0451(10) Uani 1 1 d . . .
H1S3 H -0.0674 0.5588 0.2773 0.068 Uiso 1 1 calc R U .
C2S6 C 0.3000(6) 0.8986(5) 0.5651(5) 0.0502(15) Uani 1 1 d . . .
H2S7 H 0.2993 0.9552 0.5448 0.06 Uiso 1 1 calc R U .
H2S8 H 0.2188 0.8654 0.5598 0.06 Uiso 1 1 calc R U .
C1S2 C -0.3315(5) 0.8517(3) 0.7360(3) 0.0298(9) Uani 1 1 d . . .
C2S4 C -0.3639(5) 0.7351(4) 0.2535(4) 0.0368(11) Uani 1 1 d . . .
H2S9 H -0.3605 0.6948 0.2081 0.044 Uiso 1 1 calc R U .
H2SX H -0.3794 0.7876 0.2302 0.044 Uiso 1 1 calc R U .
F3S3 F 0.1076(7) 0.5366(5) 0.2067(6) 0.115(3) Uani 1 1 d . . .
F1S3 F 0.2716(5) 0.6147(7) 0.3089(5) 0.117(3) Uani 1 1 d . . .
F2S3 F 0.1662(5) 0.6745(6) 0.2213(4) 0.104(3) Uani 1 1 d . . .
O1L3 O 0.3466(3) 0.4964(2) 0.76701(19) 0.0264(6) Uani 1 1 d . . .
O160 O 0.7832(3) 1.0382(2) 0.1459(2) 0.0244(6) Uani 1 1 d . . .
F3S1 F -0.2194(3) 0.1251(3) 0.6609(2) 0.0397(8) Uani 1 1 d . . .
C2S2 C -0.4351(4) 0.8154(3) 0.7637(3) 0.0286(9) Uani 1 1 d . . .
H2SY H -0.4288 0.8547 0.8135 0.034 Uiso 1 1 calc R U .
H2SZ H -0.5079 0.8129 0.7184 0.034 Uiso 1 1 calc R U .
C1S8 C -0.0656(7) 0.6761(5) 0.4543(5) 0.0301(14) Uani 0.65 1 d . . P
H1S4 H -0.0664 0.6139 0.4542 0.036 Uiso 0.65 1 calc R U P
H1S6 H -0.1283 0.679 0.4034 0.036 Uiso 0.65 1 calc R U P
C2S8 C -0.0878(9) 0.7078(6) 0.5294(5) 0.0399(18) Uani 0.65 1 d . . P
F1S8 F -0.0860(10) 0.7958(5) 0.5275(6) 0.088(3) Uani 0.65 1 d . . P
F2S8 F -0.1935(8) 0.6638(8) 0.5304(6) 0.100(4) Uani 0.65 1 d . . P
F3S8 F -0.0129(7) 0.7086(6) 0.6003(4) 0.067(2) Uani 0.65 1 d . . P
O1S8 O 0.0442(5) 0.7283(4) 0.4531(4) 0.0357(12) Uani 0.65 1 d . . P
H1S8 H 0.0338 0.7576 0.4136 0.054 Uiso 0.65 1 calc R U P
O1S7 O 0.2508(6) 0.9674(8) 0.8120(5) 0.095(4) Uani 0.8 1 d . . P
H1S7 H 0.26 1.0216 0.8128 0.143 Uiso 0.8 1 calc R U P
F3S7 F -0.0502(5) 0.8885(6) 0.6972(4) 0.086(2) Uani 0.8 1 d . . P
F1S7 F 0.0314(5) 0.9250(4) 0.8288(3) 0.0554(13) Uani 0.8 1 d . . P
C1S7 C 0.0475(6) 0.9394(4) 0.7563(4) 0.0301(12) Uani 0.8 1 d . . P
F2S7 F 0.0501(7) 1.0225(4) 0.7486(5) 0.0744(19) Uani 0.8 1 d . . P
C2S7 C 0.1513(7) 0.9206(5) 0.7469(6) 0.0444(17) Uani 0.8 1 d . . P
H2SA H 0.1412 0.8568 0.7455 0.053 Uiso 0.8 1 calc R U P
H2SB H 0.1597 0.9364 0.6932 0.053 Uiso 0.8 1 calc R U P
O2L3 O 0.5382(4) 0.7218(2) 1.0554(2) 0.0324(7) Uani 1 1 d . . .
O3L3 O 0.4874(3) 0.8147(2) 0.9671(2) 0.0323(7) Uani 1 1 d . . .
H3L3 H 0.5161 0.8531 1.0104 0.048 Uiso 1 1 calc R U .
N1L2 N 0.4639(3) 0.5856(2) 0.9271(2) 0.0153(5) Uani 1 1 d . . .
H1L1 H 0.4242 0.543 0.8813 0.023 Uiso 1 1 calc R U .
H1L2 H 0.5421 0.5991 0.9362 0.023 Uiso 1 1 calc R U .
H1L3 H 0.4484 0.5656 0.9727 0.023 Uiso 1 1 calc R U .
C4L2 C 0.2930(4) 0.6431(3) 0.8957(3) 0.0243(8) Uani 1 1 d . . .
H4L1 H 0.279 0.6433 0.95 0.029 Uiso 1 1 calc R U .
H4L2 H 0.2539 0.5828 0.8635 0.029 Uiso 1 1 calc R U .
C5L2 C 0.4264(4) 0.6654(2) 0.9126(3) 0.0210(7) Uani 1 1 d . . .
H5L2 H 0.4444 0.6874 0.8628 0.025 Uiso 1 1 calc R U .
C6L2 C 0.4921(4) 0.7362(3) 0.9885(3) 0.0245(8) Uani 1 1 d . . .
C7L2 C 0.2364(5) 0.7077(3) 0.8466(4) 0.0350(10) Uani 1 1 d . . .
H7L2 H 0.2776 0.7687 0.8784 0.042 Uiso 1 1 calc R U .
C1L2 C 0.1082(5) 0.6831(4) 0.8424(5) 0.0482(15) Uani 1 1 d . . .
H1L4 H 0.1044 0.6843 0.8992 0.072 Uiso 1 1 calc R U .
H1L5 H 0.0721 0.7255 0.8148 0.072 Uiso 1 1 calc R U .
H1L6 H 0.0662 0.6239 0.8103 0.072 Uiso 1 1 calc R U .
C2L2 C 0.2443(5) 0.7062(4) 0.7585(4) 0.0440(13) Uani 1 1 d . . .
H2L1 H 0.3266 0.722 0.7622 0.066 Uiso 1 1 calc R U .
H2L2 H 0.2028 0.647 0.7262 0.066 Uiso 1 1 calc R U .
H2L3 H 0.2086 0.7487 0.7307 0.066 Uiso 1 1 calc R U .

loop_
_atom_site_aniso_label
_atom_site_aniso_U_11
_atom_site_aniso_U_22
_atom_site_aniso_U_33
_atom_site_aniso_U_23
_atom_site_aniso_U_13
_atom_site_aniso_U_12
O1L1 0.044(2) 0.0299(16) 0.0251(16) 0.0147(13) 0.0070(15) 0.0142(15)
O2L1 0.054(2) 0.0241(15) 0.0296(16) 0.0091(13) 0.0157(17) 0.0161(15)
N1L1 0.0237(16) 0.0251(15) 0.0192(15) 0.0105(12) 0.0133(13) 0.0134(13)
C2L1 0.029(2) 0.0245(17) 0.0226(18) 0.0088(15) 0.0134(17) 0.0149(16)
C1L1 0.032(2) 0.0223(17) 0.028(2) 0.0118(16) 0.0163(19) 0.0135(17)
C3L1 0.024(2) 0.0261(19) 0.028(2) 0.0092(17) 0.0134(18) 0.0094(16)
C4L1 0.051(3) 0.0235(18) 0.031(2) 0.0073(17) 0.026(2) 0.0134(19)
C6L1 0.049(3) 0.039(3) 0.033(3) 0.006(2) 0.013(3) 0.002(2)
C5L1 0.059(4) 0.063(4) 0.041(3) 0.022(3) 0.034(3) 0.025(3)
P2 0.0113(4) 0.0155(4) 0.0156(4) -0.0001(3) 0.0036(4) 0.0035(3)
P1 0.0142(4) 0.0118(4) 0.0077(4) 0.0017(3) 0.0055(3) 0.0045(3)
P5 0.0157(4) 0.0119(4) 0.0095(4) 0.0050(3) 0.0066(4) 0.0060(3)
P6 0.0141(4) 0.0217(4) 0.0104(4) 0.0033(3) 0.0059(4) 0.0092(4)
P3 0.0186(4) 0.0129(4) 0.0126(4) 0.0067(3) 0.0101(4) 0.0071(3)
P7 0.0152(4) 0.0131(4) 0.0097(4) 0.0037(3) 0.0078(3) 0.0039(3)
P4 0.0144(4) 0.0209(4) 0.0096(4) 0.0051(3) 0.0060(3) 0.0105(4)
P8 0.0110(4) 0.0167(4) 0.0148(4) 0.0039(3) 0.0044(4) 0.0054(3)
O5A 0.0176(12) 0.0173(11) 0.0127(12) 0.0089(10) 0.0097(11) 0.0083(10)
O1A 0.0146(12) 0.0152(11) 0.0063(11) 0.0000(9) 0.0058(10) 0.0023(10)
O3A 0.0180(12) 0.0169(11) 0.0150(12) 0.0101(10) 0.0111(11) 0.0077(10)
O6A 0.0111(12) 0.0238(12) 0.0085(11) 0.0034(10) 0.0033(10) 0.0081(10)
O2B 0.0125(12) 0.0192(12) 0.0157(13) 0.0013(10) 0.0051(11) 0.0056(10)
O1B 0.0170(12) 0.0161(11) 0.0072(10) 0.0036(9) 0.0063(10) 0.0087(10)
O3B 0.0174(12) 0.0163(11) 0.0103(11) 0.0068(9) 0.0087(10) 0.0063(10)
C4E 0.0156(16) 0.0111(13) 0.0094(15) 0.0043(12) 0.0063(13) 0.0040(12)
O4A 0.0142(12) 0.0245(13) 0.0102(11) 0.0046(10) 0.0056(10) 0.0107(11)
O7B 0.0176(13) 0.0173(11) 0.0078(11) 0.0047(9) 0.0068(10) 0.0061(10)
O6B 0.0128(12) 0.0270(13) 0.0134(12) 0.0063(11) 0.0068(11) 0.0093(11)
O5B 0.0158(12) 0.0148(11) 0.0082(10) 0.0045(9) 0.0063(10) 0.0053(10)
O2C 0.0183(13) 0.0178(12) 0.0241(14) 0.0023(11) 0.0085(12) 0.0083(11)
C1E 0.0159(16) 0.0135(14) 0.0085(14) 0.0047(12) 0.0046(13) 0.0091(13)
O2A 0.0116(12) 0.0194(12) 0.0150(12) 0.0038(10) 0.0032(10) 0.0069(10)
O8A 0.0104(11) 0.0221(12) 0.0124(12) 0.0051(10) 0.0025(10) 0.0054(10)
O5C 0.0214(14) 0.0158(11) 0.0159(12) 0.0007(10) 0.0096(12) 0.0064(10)
O4B 0.0094(11) 0.0225(12) 0.0082(11) 0.0047(10) 0.0030(10) 0.0053(10)
O8B 0.0109(12) 0.0204(12) 0.0126(12) 0.0032(10) 0.0035(11) 0.0056(10)
C1Z 0.0172(16) 0.0099(13) 0.0085(14) 0.0052(11) 0.0040(13) 0.0049(12)
O1C 0.0192(13) 0.0141(11) 0.0188(13) 0.0069(10) 0.0104(11) 0.0065(10)
O3C 0.0233(14) 0.0173(12) 0.0168(13) 0.0019(10) 0.0115(12) 0.0073(11)
C5F 0.0140(16) 0.0129(13) 0.0066(14) 0.0000(11) 0.0057(13) 0.0035(12)
C3G 0.0238(19) 0.0227(17) 0.0201(18) 0.0110(15) 0.0114(16) 0.0152(15)
O4C 0.0210(13) 0.0188(12) 0.0147(12) 0.0008(10) 0.0080(11) 0.0064(11)
C3E 0.0123(15) 0.0125(13) 0.0057(13) 0.0021(11) 0.0033(12) 0.0050(12)
C5C 0.0132(15) 0.0131(13) 0.0057(13) 0.0008(11) 0.0037(13) 0.0020(12)
C8F 0.0128(15) 0.0150(14) 0.0101(14) 0.0036(12) 0.0078(13) 0.0077(12)
F2S5 0.051(2) 0.064(2) 0.0271(16) -0.0051(15) 0.0194(16) 0.0258(18)
O7A 0.0156(12) 0.0186(11) 0.0056(11) 0.0029(9) 0.0059(10) 0.0036(10)
C2F 0.0137(15) 0.0120(13) 0.0122(15) 0.0039(12) 0.0094(14) 0.0076(12)
C8E 0.0164(16) 0.0128(13) 0.0121(15) 0.0048(12) 0.0086(14) 0.0096(13)
C3A 0.0113(15) 0.0193(15) 0.0055(13) 0.0016(12) 0.0029(12) 0.0077(13)
C4A 0.0134(16) 0.0143(14) 0.0053(14) 0.0007(12) 0.0047(13) 0.0018(12)
C8D 0.0137(15) 0.0151(14) 0.0116(15) 0.0062(12) 0.0071(13) 0.0095(13)
C2D 0.0116(15) 0.0136(14) 0.0144(16) 0.0033(12) 0.0077(14) 0.0071(13)
C6Z 0.0154(16) 0.0139(14) 0.0070(14) 0.0003(12) 0.0051(13) 0.0006(12)
C4B 0.0110(15) 0.0129(13) 0.0097(14) 0.0017(12) 0.0078(13) 0.0034(12)
C5Z 0.0171(16) 0.0130(13) 0.0086(14) 0.0025(12) 0.0077(14) 0.0075(13)
C4Z 0.0146(16) 0.0137(14) 0.0080(14) 0.0010(12) 0.0052(13) 0.0033(12)
O8C 0.0171(13) 0.0195(12) 0.0238(14) 0.0076(11) 0.0093(12) 0.0090(10)
C5D 0.0149(16) 0.0134(13) 0.0058(13) 0.0006(11) 0.0049(13) 0.0057(12)
C7F 0.0162(16) 0.0162(14) 0.0112(15) 0.0077(12) 0.0057(14) 0.0103(13)
C2B 0.0133(15) 0.0137(14) 0.0158(16) 0.0026(13) 0.0076(14) 0.0043(12)
C6B 0.0141(15) 0.0163(14) 0.0074(14) 0.0035(12) 0.0067(13) 0.0055(13)
C2E 0.0141(16) 0.0136(13) 0.0131(15) 0.0044(12) 0.0096(14) 0.0082(12)
C5E 0.0168(16) 0.0135(14) 0.0077(14) 0.0010(12) 0.0056(13) 0.0058(13)
C3Z 0.0170(16) 0.0157(14) 0.0111(15) 0.0036(12) 0.0108(14) 0.0088(13)
C1D 0.0138(15) 0.0102(13) 0.0112(15) 0.0047(12) 0.0040(13) 0.0060(12)
C8C 0.0126(15) 0.0169(15) 0.0155(16) 0.0054(13) 0.0083(14) 0.0081(13)
C4D 0.0128(15) 0.0123(13) 0.0082(14) 0.0017(12) 0.0062(13) 0.0017(12)
C8Z 0.0176(16) 0.0150(14) 0.0128(15) 0.0066(12) 0.0075(14) 0.0113(13)
C6G 0.0189(17) 0.0283(18) 0.0111(15) 0.0035(14) 0.0091(14) 0.0124(15)
C3B 0.0166(16) 0.0159(14) 0.0095(14) 0.0035(12) 0.0059(13) 0.0094(13)
C4C 0.0109(15) 0.0173(14) 0.0091(14) 0.0053(12) 0.0051(13) 0.0062(13)
C8A 0.0142(15) 0.0161(14) 0.0124(15) 0.0088(12) 0.0100(13) 0.0092(13)
C3C 0.0165(16) 0.0124(13) 0.0074(13) 0.0049(11) 0.0070(13) 0.0068(12)
O7C 0.0230(14) 0.0158(11) 0.0211(13) 0.0097(10) 0.0130(12) 0.0062(10)
C7C 0.0170(16) 0.0143(14) 0.0084(14) 0.0067(12) 0.0060(13) 0.0086(13)
C6F 0.0154(16) 0.0120(13) 0.0058(14) 0.0037(11) 0.0034(13) 0.0032(12)
C5B 0.0154(16) 0.0172(14) 0.0023(12) 0.0018(11) 0.0007(12) 0.0059(13)
C6E 0.0153(16) 0.0116(13) 0.0092(15) 0.0014(12) 0.0075(14) 0.0019(12)
C5A 0.0110(15) 0.0165(14) 0.0071(14) 0.0007(12) 0.0037(13) 0.0045(12)
C1B 0.0141(16) 0.0166(14) 0.0074(14) 0.0024(12) 0.0019(13) 0.0077(13)
F1S1 0.0422(18) 0.059(2) 0.0198(13) -0.0061(13) 0.0137(14) 0.0201(16)
C7D 0.0158(16) 0.0114(13) 0.0093(14) 0.0060(12) 0.0048(13) 0.0065(12)
C8B 0.0122(15) 0.0145(14) 0.0137(15) 0.0068(13) 0.0076(14) 0.0062(12)
C4G 0.0182(17) 0.0228(16) 0.0160(16) 0.0040(14) 0.0115(15) 0.0106(14)
C2G 0.0192(18) 0.0166(16) 0.0239(19) 0.0051(15) 0.0063(17) -0.0005(14)
C1A 0.0145(16) 0.0147(14) 0.0139(15) 0.0047(13) 0.0057(14) 0.0078(13)
C3ME 0.030(2) 0.0223(17) 0.0228(19) 0.0172(16) 0.0140(18) 0.0118(16)
C7B 0.0154(16) 0.0122(13) 0.0124(15) 0.0048(12) 0.0055(14) 0.0062(12)
C7G 0.0162(17) 0.0204(16) 0.0133(16) -0.0010(13) 0.0057(15) 0.0025(14)
C2Z 0.0162(16) 0.0182(15) 0.0105(14) 0.0044(12) 0.0053(14) 0.0126(13)
C1ME 0.0219(19) 0.0256(17) 0.0099(15) -0.0053(14) 0.0077(15) 0.0049(15)
C6C 0.0097(14) 0.0162(14) 0.0076(14) 0.0023(12) 0.0040(13) 0.0027(12)
C1F 0.0145(16) 0.0135(14) 0.0101(14) 0.0047(12) 0.0049(13) 0.0104(13)
F2S4 0.095(4) 0.0229(15) 0.070(3) 0.0132(17) 0.039(3) 0.0044(19)
C2C 0.0115(15) 0.0139(14) 0.0124(15) 0.0017(12) 0.0055(13) 0.0051(12)
O6C 0.0212(14) 0.0232(13) 0.0165(13) 0.0019(11) 0.0077(12) 0.0065(11)
F1S5 0.0356(17) 0.060(2) 0.0420(18) -0.0038(16) 0.0178(16) 0.0241(16)
C6A 0.0136(15) 0.0158(14) 0.0070(14) 0.0045(12) 0.0069(13) 0.0024(12)
C3D 0.0137(15) 0.0123(13) 0.0093(14) 0.0017(12) 0.0067(13) 0.0060(12)
F1S4 0.063(2) 0.0413(18) 0.058(2) 0.0106(16) 0.040(2) 0.0106(17)
C2A 0.0150(15) 0.0129(14) 0.0142(15) 0.0056(12) 0.0092(14) 0.0068(13)
C4F 0.0152(16) 0.0087(12) 0.0132(16) 0.0047(12) 0.0089(14) 0.0024(12)
C6D 0.0121(15) 0.0132(13) 0.0097(15) 0.0025(12) 0.0061(13) 0.0015(12)
C7Z 0.0189(17) 0.0107(13) 0.0113(15) 0.0048(12) 0.0069(14) 0.0038(13)
O1S5 0.044(2) 0.086(3) 0.031(2) 0.019(2) 0.0195(18) 0.041(2)
C1G 0.0184(18) 0.0214(16) 0.0123(16) -0.0042(14) 0.0007(15) 0.0063(15)
F3S5 0.079(3) 0.048(2) 0.069(3) 0.029(2) 0.049(3) 0.027(2)
O1S1 0.0333(18) 0.0394(18) 0.0230(16) 0.0054(14) 0.0088(15) 0.0190(15)
C8G 0.0177(17) 0.0152(15) 0.0195(18) 0.0061(14) 0.0053(15) 0.0017(14)
C7A 0.0114(15) 0.0150(14) 0.0117(15) 0.0062(12) 0.0032(13) 0.0072(13)
F2S1 0.051(2) 0.0346(16) 0.051(2) 0.0119(15) 0.0295(19) 0.0110(15)
C1S5 0.038(3) 0.038(2) 0.026(2) 0.0037(19) 0.020(2) 0.020(2)
C6ME 0.0224(19) 0.038(2) 0.0219(19) 0.0087(17) 0.0100(17) 0.0194(18)
C1C 0.0146(15) 0.0141(14) 0.0081(14) 0.0037(12) 0.0057(13) 0.0077(13)
C7ME 0.0201(18) 0.0193(15) 0.0140(16) -0.0013(13) 0.0091(15) 0.0015(14)
C1S4 0.043(3) 0.028(2) 0.042(3) 0.003(2) 0.016(3) -0.001(2)
C3F 0.0119(15) 0.0148(14) 0.0025(12) 0.0021(11) 0.0024(12) 0.0047(12)
C2S1 0.036(3) 0.029(2) 0.025(2) 0.0014(17) 0.012(2) 0.016(2)
C5G 0.0201(17) 0.0229(17) 0.0144(16) 0.0094(14) 0.0064(15) 0.0141(15)
C2ME 0.020(2) 0.028(2) 0.022(2) -0.0024(17) 0.0031(18) 0.0017(17)
C4ME 0.0231(19) 0.041(2) 0.0177(17) 0.0120(17) 0.0111(16) 0.0222(18)
C8ME 0.0160(18) 0.0231(18) 0.023(2) 0.0003(16) 0.0048(17) 0.0022(15)
C1S1 0.031(2) 0.031(2) 0.020(2) 0.0024(17) 0.0135(19) 0.0141(18)
C2S3 0.032(3) 0.064(4) 0.047(4) 0.012(3) 0.004(3) 0.001(3)
C5ME 0.027(2) 0.0197(16) 0.0210(19) 0.0125(15) 0.0133(17) 0.0090(15)
F3S4 0.047(2) 0.080(3) 0.075(3) 0.016(3) 0.015(3) -0.004(2)
O1S2 0.0324(16) 0.0197(12) 0.0212(14) 0.0041(11) 0.0128(13) 0.0041(12)
C2S5 0.035(3) 0.049(3) 0.031(2) 0.002(2) 0.012(2) 0.021(2)
O10B 0.050(3) 0.047(2) 0.046(2) -0.0057(19) 0.011(2) 0.020(2)
C1S6 0.039(3) 0.047(3) 0.072(5) -0.027(3) 0.005(4) 0.014(3)
O1F6 0.069(3) 0.045(2) 0.059(3) -0.002(2) 0.006(3) 0.033(2)
C7E 0.0180(17) 0.0129(14) 0.0105(14) 0.0054(12) 0.0050(14) 0.0096(13)
F2S6 0.044(3) 0.145(6) 0.151(7) -0.095(6) 0.035(4) -0.006(3)
C1S3 0.044(4) 0.073(5) 0.061(5) 0.015(4) 0.017(4) 0.017(4)
F3S6 0.141(6) 0.060(3) 0.146(7) -0.025(4) 0.029(5) 0.060(4)
Cl1 0.0327(5) 0.0207(4) 0.0300(5) 0.0074(4) 0.0155(5) 0.0119(4)
Cl2 0.0333(6) 0.0291(5) 0.0356(6) 0.0095(4) 0.0176(5) 0.0137(4)
F3S2 0.057(2) 0.0419(17) 0.0345(16) 0.0083(14) 0.0288(17) 0.0051(15)
F2S2 0.056(2) 0.0254(14) 0.052(2) 0.0155(15) 0.0083(19) -0.0020(15)
F1S2 0.0283(16) 0.060(2) 0.044(2) 0.0210(18) 0.0049(16) -0.0002(16)
F1S6 0.087(5) 0.113(5) 0.081(4) -0.026(4) 0.031(4) 0.011(4)
O1S3 0.0329(19) 0.0234(15) 0.075(3) 0.0198(19) 0.011(2) 0.0080(14)
C2S6 0.045(3) 0.047(3) 0.060(4) -0.004(3) 0.014(3) 0.025(3)
C1S2 0.033(2) 0.0244(19) 0.028(2) 0.0098(17) 0.010(2) 0.0005(18)
C2S4 0.044(3) 0.032(2) 0.034(3) 0.001(2) 0.018(3) 0.006(2)
F3S3 0.099(5) 0.111(5) 0.139(7) -0.029(5) 0.043(5) 0.045(4)
F1S3 0.046(3) 0.197(8) 0.130(6) 0.086(6) 0.038(4) 0.051(4)
F2S3 0.066(3) 0.155(6) 0.086(4) 0.074(4) 0.029(3) 0.006(4)
O1L3 0.0259(15) 0.0340(15) 0.0166(13) -0.0010(12) 0.0077(13) 0.0050(13)
O160 0.0232(14) 0.0335(15) 0.0226(14) 0.0125(12) 0.0103(12) 0.0138(13)
F3S1 0.0350(17) 0.0544(19) 0.0417(18) 0.0057(15) 0.0196(15) 0.0254(16)
C2S2 0.031(2) 0.0215(18) 0.034(2) 0.0034(17) 0.014(2) 0.0063(17)
C1S8 0.039(4) 0.025(3) 0.025(3) 0.007(3) 0.007(3) 0.012(3)
C2S8 0.050(5) 0.039(4) 0.027(4) -0.007(3) 0.006(4) 0.017(4)
F1S8 0.119(7) 0.054(4) 0.103(6) -0.021(4) 0.037(6) 0.052(5)
F2S8 0.057(5) 0.144(8) 0.078(6) -0.043(6) 0.052(5) -0.023(5)
F3S8 0.074(5) 0.103(6) 0.019(2) 0.003(3) 0.005(3) 0.032(5)
O1S8 0.032(3) 0.045(3) 0.027(3) 0.016(2) 0.006(2) 0.010(2)
O1S7 0.034(3) 0.164(9) 0.066(5) 0.082(6) 0.004(3) -0.006(4)
F3S7 0.031(3) 0.148(7) 0.050(3) -0.012(4) 0.010(3) -0.009(3)
F1S7 0.049(3) 0.077(3) 0.044(3) 0.015(2) 0.030(2) 0.008(2)
C1S7 0.037(3) 0.031(3) 0.034(3) 0.003(2) 0.024(3) 0.015(2)
F2S7 0.113(5) 0.054(3) 0.099(5) 0.030(3) 0.069(4) 0.053(3)
C2S7 0.042(4) 0.036(3) 0.072(5) 0.017(3) 0.036(4) 0.018(3)
O2L3 0.040(2) 0.0330(16) 0.0228(15) 0.0063(13) 0.0084(15) 0.0117(15)
O3L3 0.039(2) 0.0230(14) 0.0304(16) -0.0011(13) 0.0049(16) 0.0107(14)
N1L2 0.0156(14) 0.0178(13) 0.0156(13) 0.0046(11) 0.0081(12) 0.0061(11)
C4L2 0.024(2) 0.0243(18) 0.030(2) 0.0039(16) 0.0148(18) 0.0091(16)
C5L2 0.0257(19) 0.0175(15) 0.0247(18) 0.0044(14) 0.0126(16) 0.0092(14)
C6L2 0.024(2) 0.0246(18) 0.0239(19) 0.0007(16) 0.0103(17) 0.0049(15)
C7L2 0.030(2) 0.0235(19) 0.050(3) 0.003(2) 0.008(2) 0.0129(18)
C1L2 0.036(3) 0.047(3) 0.070(4) 0.006(3) 0.019(3) 0.025(3)
C2L2 0.037(3) 0.042(3) 0.058(4) 0.023(3) 0.014(3) 0.017(2)

loop_
_atom_type_symbol
_atom_type_description
_atom_type_scat_dispersion_real
_atom_type_scat_dispersion_imag
_atom_type_scat_source
C C 0.003 0.0016 'International Tables Vol C Tables 4.2.6.8 and 6.1.1.4'
O O 0.0105 0.0059 'International Tables Vol C Tables 4.2.6.8 and 6.1.1.4'
F F 0.017 0.01 'International Tables Vol C Tables 4.2.6.8 and 6.1.1.4'
P P 0.1001 0.0923 'International Tables Vol C Tables 4.2.6.8 and 6.1.1.4'
N N 0.0059 0.0032 'International Tables Vol C Tables 4.2.6.8 and 6.1.1.4'
Cl Cl 0.1456 0.155 'International Tables Vol C Tables 4.2.6.8 and 6.1.1.4'
H H 0 0 'International Tables Vol C Tables 4.2.6.8 and 6.1.1.4'

loop_
_geom_angle_atom_site_label_1
_geom_angle_atom_site_label_2
_geom_angle_atom_site_label_3
_geom_angle
N1L1 C2L1 C1L1 109.2(3)
N1L1 C2L1 C3L1 108.1(3)
C1L1 C2L1 C3L1 111.9(3)
O1L1 C1L1 O2L1 125.6(4)
O1L1 C1L1 C2L1 122.6(4)
O2L1 C1L1 C2L1 111.7(4)
C4L1 C3L1 C2L1 114.1(4)
C6L1 C4L1 C5L1 109.9(5)
C6L1 C4L1 C3L1 112.5(4)
C5L1 C4L1 C3L1 109.0(5)
O2C P2 O2A 112.85(16)
O2C P2 O2B 112.43(17)
O2A P2 O2B 106.95(16)
O2C P2 C2ME 118.0(2)
O2A P2 C2ME 102.7(2)
O2B P2 C2ME 102.7(2)
O1C P1 O1A 112.91(16)
O1C P1 O1B 112.77(15)
O1A P1 O1B 106.03(16)
O1C P1 C1ME 118.92(18)
O1A P1 C1ME 102.19(18)
O1B P1 C1ME 102.59(17)
O5C P5 O5A 112.78(16)
O5C P5 O5B 112.66(16)
O5A P5 O5B 107.13(16)
O5C P5 C5ME 118.20(18)
O5A P5 C5ME 102.15(17)
O5B P5 C5ME 102.69(18)
O6C P6 O6A 112.88(16)
O6C P6 O6B 112.77(17)
O6A P6 O6B 105.88(16)
O6C P6 C6ME 118.3(2)
O6A P6 C6ME 103.29(19)
O6B P6 C6ME 102.40(19)
O3C P3 O3B 113.06(17)
O3C P3 O3A 113.58(17)
O3B P3 O3A 106.87(16)
O3C P3 C3ME 117.48(19)
O3B P3 C3ME 102.74(19)
O3A P3 C3ME 101.78(18)
O7C P7 O7A 113.60(17)
O7C P7 O7B 113.76(16)
O7A P7 O7B 106.66(16)
O7C P7 C7ME 117.65(18)
O7A P7 C7ME 101.81(17)
O7B P7 C7ME 101.87(18)
O4C P4 O4B 113.11(16)
O4C P4 O4A 112.95(16)
O4B P4 O4A 107.02(15)
O4C P4 C4ME 117.8(2)
O4B P4 C4ME 102.12(18)
O4A P4 C4ME 102.52(18)
O8C P8 O8A 113.75(16)
O8C P8 O8B 113.56(16)
O8A P8 O8B 106.46(16)
O8C P8 C8ME 118.9(2)
O8A P8 C8ME 101.06(18)
O8B P8 C8ME 101.45(19)
C8A O5A P5 121.5(2)
C4A O1A P1 121.7(2)
C2A O3A P3 123.2(2)
C5A O6A P6 118.1(2)
C2C O2B P2 121.0(2)
C1C O1B P1 118.5(2)
C3C O3B P3 122.4(2)
C4F C4E C4D 121.4(3)
C3A O4A P4 121.0(2)
C7C O7B P7 120.4(2)
C6C O6B P6 119.6(2)
C5C O5B P5 120.9(2)
C1D C1E C1F 121.3(3)
C1A O2A P2 120.6(2)
C7A O8A P8 121.3(2)
C4C O4B P4 122.7(2)
C8C O8B P8 123.0(2)
C4F C1Z C1D 111.1(3)
C5A C5F C5E 117.5(3)
C5A C5F C6Z 121.1(3)
C5E C5F C6Z 121.4(3)
C3D C3E C3F 121.3(3)
C5D C5C C5B 123.6(3)
C5D C5C O5B 118.5(3)
C5B C5C O5B 117.8(3)
C8E C8F C8A 117.1(3)
C8E C8F C5Z 120.4(3)
C8A C8F C5Z 122.5(3)
C6A O7A P7 124.0(2)
C2A C2F C2E 117.2(3)
C2A C2F C3Z 122.3(3)
C2E C2F C3Z 120.4(3)
C8D C8E C8F 122.2(3)
C3B C3A C3F 123.6(3)
C3B C3A O4A 117.9(3)
C3F C3A O4A 118.4(3)
C4F C4A C4B 123.3(3)
C4F C4A O1A 118.4(3)
C4B C4A O1A 118.3(3)
C8E C8D C8C 118.2(3)
C8E C8D C8Z 120.6(3)
C8C C8D C8Z 121.3(3)
C2E C2D C2C 117.7(3)
C2E C2D C2Z 120.2(3)
C2C C2D C2Z 122.1(3)
C6D C6Z C5F 110.9(3)
C4C C4B C4A 116.2(3)
C4C C4B C4G 121.3(3)
C4A C4B C4G 122.5(3)
C8F C5Z C5D 110.7(3)
C4D C4Z C3F 110.3(3)
C5C C5D C5E 117.7(3)
C5C C5D C5Z 121.3(3)
C5E C5D C5Z 121.0(3)
C7E C7F C7A 118.0(3)
C7E C7F C8Z 120.5(3)
C7A C7F C8Z 121.5(3)
C2A C2B C2C 115.2(3)
C2A C2B C2G 123.5(3)
C2C C2B C2G 121.3(4)
C6A C6B C6C 115.6(3)
C6A C6B C6G 123.3(3)
C6C C6B C6G 121.1(3)
C2D C2E C2F 122.1(3)
C5F C5E C5D 121.8(3)
C2F C3Z C3D 110.5(3)
C1C C1D C1E 118.4(3)
C1C C1D C1Z 121.3(3)
C1E C1D C1Z 120.3(3)
O8B C8C C8D 119.4(3)
O8B C8C C8B 118.0(3)
C8D C8C C8B 122.5(4)
C4C C4D C4E 118.2(3)
C4C C4D C4Z 122.0(3)
C4E C4D C4Z 119.7(3)
C8D C8Z C7F 110.6(3)
C3A C3B C3C 116.2(3)
C3A C3B C3G 120.8(3)
C3C C3B C3G 122.9(3)
C4D C4C C4B 123.3(3)
C4D C4C O4B 119.4(3)
C4B C4C O4B 117.2(3)
C8B C8A C8F 123.9(3)
C8B C8A O5A 117.8(3)
C8F C8A O5A 118.1(3)
C3D C3C C3B 123.1(3)
C3D C3C O3B 118.9(3)
C3B C3C O3B 117.9(3)
C7D C7C C7B 123.7(3)
C7D C7C O7B 118.4(3)
C7B C7C O7B 117.8(3)
C6E C6F C6A 118.3(3)
C6E C6F C7Z 120.1(3)
C6A C6F C7Z 121.5(3)
C5C C5B C5A 115.2(3)
C5C C5B C5G 123.2(3)
C5A C5B C5G 121.6(3)
C6F C6E C6D 121.9(3)
C5F C5A C5B 124.2(3)
C5F C5A O6A 118.8(3)
C5B C5A O6A 116.9(3)
C1A C1B C1C 115.5(3)
C1A C1B C1G 122.8(4)
C1C C1B C1G 121.7(3)
C7E C7D C7C 117.4(3)
C7E C7D C7Z 121.1(3)
C7C C7D C7Z 121.6(3)
C8A C8B C8C 116.2(3)
C8A C8B C8G 123.2(3)
C8C C8B C8G 120.6(4)
C1F C1A C1B 124.1(3)
C1F C1A O2A 118.1(3)
C1B C1A O2A 117.7(3)
C7A C7B C7C 115.3(3)
C7A C7B C7G 122.8(3)
C7C C7B C7G 121.9(3)
C1F C2Z C2D 111.2(3)
C6D C6C C6B 123.9(3)
C6D C6C O6B 118.9(3)
C6B C6C O6B 117.1(3)
C1A C1F C1E 117.4(3)
C1A C1F C2Z 122.3(3)
C1E C1F C2Z 120.3(3)
C2D C2C C2B 123.8(4)
C2D C2C O2B 119.1(3)
C2B C2C O2B 117.0(3)
C6B C6A C6F 123.1(3)
C6B C6A O7A 118.0(3)
C6F C6A O7A 118.8(3)
C3C C3D C3E 118.2(3)
C3C C3D C3Z 121.3(3)
C3E C3D C3Z 120.5(3)
C2B C2A C2F 123.9(3)
C2B C2A O3A 117.9(3)
C2F C2A O3A 118.1(3)
C4A C4F C4E 117.7(3)
C4A C4F C1Z 122.4(3)
C4E C4F C1Z 119.8(3)
C6E C6D C6C 117.2(3)
C6E C6D C6Z 120.8(3)
C6C C6D C6Z 122.0(3)
C7D C7Z C6F 110.3(3)
C7B C7A C7F 124.0(3)
C7B C7A O8A 117.9(3)
C7F C7A O8A 117.9(3)
F3S5 C1S5 F2S5 106.9(4)
F3S5 C1S5 F1S5 106.3(4)
F2S5 C1S5 F1S5 106.6(4)
F3S5 C1S5 C2S5 112.3(5)
F2S5 C1S5 C2S5 113.2(4)
F1S5 C1S5 C2S5 111.1(4)
C1D C1C C1B 123.4(3)
C1D C1C O1B 119.1(3)
C1B C1C O1B 117.5(3)
F1S4 C1S4 F2S4 106.6(5)
F1S4 C1S4 F3S4 107.7(6)
F2S4 C1S4 F3S4 106.4(5)
F1S4 C1S4 C2S4 113.1(5)
F2S4 C1S4 C2S4 113.2(5)
F3S4 C1S4 C2S4 109.6(5)
C3A C3F C3E 117.7(3)
C3A C3F C4Z 122.5(3)
C3E C3F C4Z 119.9(3)
O1S1 C2S1 C1S1 112.2(4)
F1S1 C1S1 F3S1 106.8(4)
F1S1 C1S1 F2S1 106.5(4)
F3S1 C1S1 F2S1 106.7(4)
F1S1 C1S1 C2S1 113.4(4)
F3S1 C1S1 C2S1 111.1(4)
F2S1 C1S1 C2S1 112.0(4)
O1S3 C2S3 C1S3 109.2(6)
O1S5 C2S5 C1S5 112.1(5)
F2S6 C1S6 F1S6 112.3(9)
F2S6 C1S6 F3S6 102.2(8)
F1S6 C1S6 F3S6 103.8(7)
F2S6 C1S6 C2S6 114.7(6)
F1S6 C1S6 C2S6 112.9(7)
F3S6 C1S6 C2S6 109.7(8)
C7F C7E C7D 121.6(3)
F2S3 C1S3 F3S3 103.9(8)
F2S3 C1S3 F1S3 105.5(7)
F3S3 C1S3 F1S3 111.8(9)
F2S3 C1S3 C2S3 111.7(8)
F3S3 C1S3 C2S3 112.5(7)
F1S3 C1S3 C2S3 111.0(7)
O1F6 C2S6 C1S6 109.6(6)
F1S2 C1S2 F3S2 106.8(5)
F1S2 C1S2 F2S2 106.6(4)
F3S2 C1S2 F2S2 107.0(4)
F1S2 C1S2 C2S2 112.6(4)
F3S2 C1S2 C2S2 112.6(4)
F2S2 C1S2 C2S2 110.8(5)
O10B C2S4 C1S4 112.0(5)
O1S2 C2S2 C1S2 110.3(4)
O1S8 C1S8 C2S8 110.2(7)
F3S8 C2S8 F2S8 107.9(10)
F3S8 C2S8 F1S8 104.9(9)
F2S8 C2S8 F1S8 106.4(10)
F3S8 C2S8 C1S8 116.7(8)
F2S8 C2S8 C1S8 112.2(8)
F1S8 C2S8 C1S8 108.1(8)
F1S7 C1S7 F2S7 107.2(5)
F1S7 C1S7 F3S7 105.3(6)
F2S7 C1S7 F3S7 106.3(7)
F1S7 C1S7 C2S7 114.4(6)
F2S7 C1S7 C2S7 112.0(6)
F3S7 C1S7 C2S7 111.1(6)
O1S7 C2S7 C1S7 111.1(8)
C5L2 C4L2 C7L2 114.0(4)
N1L2 C5L2 C6L2 109.6(3)
N1L2 C5L2 C4L2 110.1(3)
C6L2 C5L2 C4L2 109.8(3)
O2L3 C6L2 O3L3 127.0(4)
O2L3 C6L2 C5L2 123.5(4)
O3L3 C6L2 C5L2 109.5(4)
C2L2 C7L2 C1L2 110.3(5)
C2L2 C7L2 C4L2 112.7(4)
C1L2 C7L2 C4L2 108.1(4)

loop_
_geom_bond_atom_site_label_1
_geom_bond_atom_site_label_2
_geom_bond_distance
O1L1 C1L1 1.219(6)
O2L1 C1L1 1.317(6)
N1L1 C2L1 1.471(5)
C2L1 C1L1 1.519(5)
C2L1 C3L1 1.550(6)
C3L1 C4L1 1.545(7)
C4L1 C6L1 1.497(9)
C4L1 C5L1 1.526(7)
P2 O2C 1.480(3)
P2 O2A 1.586(3)
P2 O2B 1.593(3)
P2 C2ME 1.756(5)
P1 O1C 1.474(3)
P1 O1A 1.591(3)
P1 O1B 1.599(3)
P1 C1ME 1.768(4)
P5 O5C 1.482(3)
P5 O5A 1.586(3)
P5 O5B 1.592(3)
P5 C5ME 1.769(4)
P6 O6C 1.472(4)
P6 O6A 1.593(3)
P6 O6B 1.597(3)
P6 C6ME 1.771(4)
P3 O3C 1.472(3)
P3 O3B 1.585(3)
P3 O3A 1.590(3)
P3 C3ME 1.769(4)
P7 O7C 1.471(3)
P7 O7A 1.585(3)
P7 O7B 1.587(3)
P7 C7ME 1.769(4)
P4 O4C 1.465(3)
P4 O4B 1.587(3)
P4 O4A 1.595(3)
P4 C4ME 1.761(4)
P8 O8C 1.470(3)
P8 O8A 1.589(3)
P8 O8B 1.599(3)
P8 C8ME 1.764(5)
O5A C8A 1.417(4)
O1A C4A 1.404(4)
O3A C2A 1.408(4)
O6A C5A 1.410(4)
O2B C2C 1.413(5)
O1B C1C 1.403(4)
O3B C3C 1.408(4)
C4E C4F 1.397(5)
C4E C4D 1.399(5)
O4A C3A 1.406(4)
O7B C7C 1.416(4)
O6B C6C 1.411(4)
O5B C5C 1.411(4)
C1E C1D 1.394(5)
C1E C1F 1.398(5)
O2A C1A 1.408(5)
O8A C7A 1.411(4)
O4B C4C 1.405(4)
O8B C8C 1.398(5)
C1Z C4F 1.510(5)
C1Z C1D 1.510(5)
C5F C5A 1.389(5)
C5F C5E 1.389(5)
C5F C6Z 1.521(5)
C3G C3B 1.515(5)
C3E C3D 1.391(4)
C3E C3F 1.397(5)
C5C C5D 1.396(5)
C5C C5B 1.397(5)
C8F C8E 1.392(5)
C8F C8A 1.399(5)
C8F C5Z 1.503(5)
F2S5 C1S5 1.342(5)
O7A C6A 1.412(4)
C2F C2A 1.397(5)
C2F C2E 1.400(5)
C2F C3Z 1.506(5)
C8E C8D 1.384(5)
C3A C3B 1.388(5)
C3A C3F 1.389(5)
C4A C4F 1.394(5)
C4A C4B 1.398(5)
C8D C8C 1.399(5)
C8D C8Z 1.518(5)
C2D C2E 1.380(5)
C2D C2C 1.397(5)
C2D C2Z 1.515(5)
C6Z C6D 1.517(5)
C4B C4C 1.394(5)
C4B C4G 1.503(5)
C5Z C5D 1.513(5)
C4Z C4D 1.512(5)
C4Z C3F 1.517(5)
C5D C5E 1.398(5)
C7F C7E 1.387(5)
C7F C7A 1.392(5)
C7F C8Z 1.521(5)
C2B C2A 1.395(6)
C2B C2C 1.399(5)
C2B C2G 1.499(5)
C6B C6A 1.389(5)
C6B C6C 1.401(5)
C6B C6G 1.499(5)
C3Z C3D 1.511(5)
C1D C1C 1.387(5)
C8C C8B 1.404(5)
C4D C4C 1.385(4)
C3B C3C 1.394(5)
C8A C8B 1.384(6)
C3C C3D 1.387(4)
C7C C7D 1.399(5)
C7C C7B 1.401(5)
C6F C6E 1.387(5)
C6F C6A 1.394(5)
C6F C7Z 1.516(5)
C5B C5A 1.402(5)
C5B C5G 1.498(5)
C6E C6D 1.387(5)
C1B C1A 1.393(5)
C1B C1C 1.399(5)
C1B C1G 1.499(5)
F1S1 C1S1 1.330(5)
C7D C7E 1.395(5)
C7D C7Z 1.507(5)
C8B C8G 1.509(5)
C1A C1F 1.393(5)
C7B C7A 1.386(5)
C7B C7G 1.504(5)
C2Z C1F 1.511(5)
C6C C6D 1.393(5)
F2S4 C1S4 1.348(7)
F1S5 C1S5 1.348(6)
F1S4 C1S4 1.330(7)
O1S5 C2S5 1.401(6)
F3S5 C1S5 1.327(6)
O1S1 C2S1 1.397(6)
F2S1 C1S1 1.343(6)
C1S5 C2S5 1.495(8)
C1S4 F3S4 1.354(9)
C1S4 C2S4 1.513(8)
C2S1 C1S1 1.491(7)
C1S1 F3S1 1.342(5)
C2S3 O1S3 1.399(8)
C2S3 C1S3 1.476(11)
O1S2 C2S2 1.404(5)
O10B C2S4 1.355(8)
C1S6 F2S6 1.284(9)
C1S6 F1S6 1.298(11)
C1S6 F3S6 1.352(11)
C1S6 C2S6 1.493(9)
O1F6 C2S6 1.435(9)
C1S3 F2S3 1.324(10)
C1S3 F3S3 1.339(12)
C1S3 F1S3 1.356(10)
F3S2 C1S2 1.341(6)
F2S2 C1S2 1.348(5)
F1S2 C1S2 1.335(6)
C1S2 C2S2 1.503(7)
C1S8 O1S8 1.416(10)
C1S8 C2S8 1.472(11)
C2S8 F3S8 1.280(11)
C2S8 F2S8 1.333(13)
C2S8 F1S8 1.400(11)
O1S7 C2S7 1.377(12)
F3S7 C1S7 1.336(10)
F1S7 C1S7 1.330(7)
C1S7 F2S7 1.334(8)
C1S7 C2S7 1.467(9)
O2L3 C6L2 1.176(6)
O3L3 C6L2 1.339(5)
N1L2 C5L2 1.483(5)
C4L2 C5L2 1.549(6)
C4L2 C7L2 1.551(7)
C5L2 C6L2 1.511(6)
C7L2 C2L2 1.528(9)
C7L2 C1L2 1.532(8)
